data_7205109
loop_
_publ_author_name
'He, Haiyan'
'Dou, Jianmin'
'Li, Dacheng'
'Ma, Huiqing'
'Sun, Daofeng'

_publ_section_title
;
 Synthesis, crystal structures and properties of four topological
 structures based on 2,3,5,6-tetramethyl-1,4-benzenedicarboxylate acid
 and bipyridine ligands
;
_journal_issue 5
_journal_name_full CrystEngComm
_journal_page_first 1509
_journal_paper_doi 10.1039/c0ce00047g
_journal_volume 13
_journal_year 2011
_chemical_formula_sum 'C22 H24 Cd N2 O6'
_chemical_formula_weight 524.83
_chemical_name_systematic
;
?
;
_space_group_IT_number 14
_symmetry_cell_setting monoclinic
_symmetry_space_group_name_Hall '-P 2ybc'
_symmetry_space_group_name_H-M 'P 1 21/c 1'
_atom_sites_solution_hydrogens geom
_atom_sites_solution_primary direct
_atom_sites_solution_secondary difmap
_audit_creation_method SHELXL-97
_cell_angle_alpha 90.00
_cell_angle_beta 153.5680(10)
_cell_angle_gamma 90.00
_cell_formula_units_Z 4
_cell_length_a 16.5160(13)
_cell_length_b 17.6806(13)
_cell_length_c 17.3266(14)
_cell_measurement_reflns_used 2330
_cell_measurement_temperature 293(2)
_cell_measurement_theta_max 21.6
_cell_measurement_theta_min 2.3
_cell_volume 2252.2(3)
_computing_cell_refinement SMART
_computing_data_collection 'SMART (Bruker, 2007)'
_computing_data_reduction 'SAINT+ (Bruker, 2007)'
_computing_molecular_graphics 'SHELXTL (Bruker, 2007)'
_computing_publication_material SHELXTL
_computing_structure_refinement 'SHELXL-97 (Sheldrick, 2008)'
_computing_structure_solution 'SHELXS-97 (Sheldrick, 2008)'
_diffrn_ambient_temperature 293(2)
_diffrn_measured_fraction_theta_full 0.999
_diffrn_measured_fraction_theta_max 0.999
_diffrn_measurement_device_type 'Bruker APEX II CCD area detector'
_diffrn_measurement_method 'phi and omega scans'
_diffrn_radiation_monochromator graphite
_diffrn_radiation_source 'fine-focus sealed tube'
_diffrn_radiation_type MoK\a
_diffrn_radiation_wavelength 0.71073
_diffrn_reflns_av_R_equivalents 0.0446
_diffrn_reflns_av_sigmaI/netI 0.0591
_diffrn_reflns_limit_h_max 20
_diffrn_reflns_limit_h_min -16
_diffrn_reflns_limit_k_max 21
_diffrn_reflns_limit_k_min -22
_diffrn_reflns_limit_l_max 21
_diffrn_reflns_limit_l_min -21
_diffrn_reflns_number 12295
_diffrn_reflns_theta_full 26.4
_diffrn_reflns_theta_max 26.4
_diffrn_reflns_theta_min 1.7
_diffrn_standards_decay_% 0
_diffrn_standards_interval_count 0
_diffrn_standards_number 0
_exptl_absorpt_coefficient_mu 1.009
_exptl_absorpt_correction_T_max 0.9419
_exptl_absorpt_correction_T_min 0.8885
_exptl_absorpt_correction_type multi-scan
_exptl_absorpt_process_details 'SADABS (Sheldrick, 1996)'
_exptl_crystal_colour colorless
_exptl_crystal_density_diffrn 1.548
_exptl_crystal_density_method 'not measured'
_exptl_crystal_description prism
_exptl_crystal_F_000 1064
_exptl_crystal_size_max 0.12
_exptl_crystal_size_mid 0.10
_exptl_crystal_size_min 0.06
_refine_diff_density_max 0.446
_refine_diff_density_min -0.387
_refine_diff_density_rms 0.082
_refine_ls_extinction_method none
_refine_ls_goodness_of_fit_ref 1.016
_refine_ls_hydrogen_treatment mixed
_refine_ls_matrix_type full
_refine_ls_number_parameters 281
_refine_ls_number_reflns 4604
_refine_ls_number_restraints 0
_refine_ls_restrained_S_all 1.016
_refine_ls_R_factor_all 0.0705
_refine_ls_R_factor_gt 0.0396
_refine_ls_shift/su_max 0.004
_refine_ls_shift/su_mean 0.000
_refine_ls_structure_factor_coef Fsqd
_refine_ls_weighting_details 'calc w=1/[\s^2^(Fo^2^)+(0.0389P)^2^+0.1231P] where P=(Fo^2^+2Fc^2^)/3'
_refine_ls_weighting_scheme calc
_refine_ls_wR_factor_gt 0.0818
_refine_ls_wR_factor_ref 0.0941
_reflns_number_gt 3157
_reflns_number_total 4604
_reflns_threshold_expression >2sigma(I)
_cod_data_source_file C0CE00047G.TXT
_cod_data_source_block QQ
_cod_original_sg_symbol_H-M p2(1)/c
_cod_database_code 7205109

loop_
_symmetry_equiv_pos_as_xyz
'x, y, z'
'-x, y+1/2, -z+1/2'
'-x, -y, -z'
'x, -y-1/2, z-1/2'

loop_
_atom_site_label
_atom_site_type_symbol
_atom_site_fract_x
_atom_site_fract_y
_atom_site_fract_z
_atom_site_U_iso_or_equiv
_atom_site_adp_type
_atom_site_occupancy
_atom_site_symmetry_multiplicity
_atom_site_calc_flag
_atom_site_refinement_flags
_atom_site_disorder_assembly
_atom_site_disorder_group
Cd1 Cd 0.14891(4) 0.807269(15) 0.30346(3) 0.03785(11) Uani 1 1 d . . .
O1 O 0.1742(4) 0.70050(15) 0.4046(4) 0.0485(7) Uani 1 1 d . . .
C1 C 0.3387(6) 0.6932(2) 0.5274(5) 0.0380(9) Uani 1 1 d . . .
O2 O 0.4172(4) 0.73754(15) 0.5487(3) 0.0469(7) Uani 1 1 d . . .
C2 C 0.4490(5) 0.6298(2) 0.6568(5) 0.0351(9) Uani 1 1 d . . .
O3 O 0.7136(4) 0.40348(15) 1.0125(3) 0.0455(7) Uani 1 1 d . . .
C3 C 0.4608(5) 0.5609(2) 0.6280(5) 0.0370(9) Uani 1 1 d . . .
O4 O 0.9552(4) 0.46258(18) 1.1709(4) 0.0727(11) Uani 1 1 d . . .
C4 C 0.5698(5) 0.5035(2) 0.7520(5) 0.0377(9) Uani 1 1 d . . .
O5 O -0.1209(5) 0.84863(19) 0.1189(5) 0.0560(9) Uani 1 1 d . . .
C5 C 0.6654(5) 0.5172(2) 0.9016(5) 0.0399(10) Uani 1 1 d . . .
H5A H -0.173(7) 0.851(3) 0.039(6) 0.07(2) Uiso 1 1 d . . .
O6 O -0.3515(4) 0.85833(17) -0.2022(4) 0.0575(8) Uani 1 1 d . . .
C6 C 0.6535(5) 0.5862(2) 0.9298(5) 0.0396(10) Uani 1 1 d . . .
C7 C 0.5411(5) 0.6432(2) 0.8043(5) 0.0371(9) Uani 1 1 d . . .
C8 C 0.5226(6) 0.7179(2) 0.8305(5) 0.0496(11) Uani 1 1 d . . .
H8A H 0.4402 0.7501 0.7325 0.074 Uiso 1 1 calc R . .
H8B H 0.6395 0.7418 0.9337 0.074 Uiso 1 1 calc R . .
H8C H 0.4763 0.7090 0.8420 0.074 Uiso 1 1 calc R . .
C9 C 0.3591(6) 0.5501(2) 0.4657(5) 0.0551(13) Uani 1 1 d . . .
H9A H 0.4138 0.5096 0.4837 0.083 Uiso 1 1 calc R . .
H9B H 0.3649 0.5959 0.4410 0.083 Uiso 1 1 calc R . .
H9C H 0.2343 0.5380 0.3698 0.083 Uiso 1 1 calc R . .
C10 C 0.5897(6) 0.4281(2) 0.7271(6) 0.0544(12) Uani 1 1 d . . .
H10A H 0.6439 0.4365 0.7236 0.082 Uiso 1 1 calc R . .
H10B H 0.4720 0.4055 0.6201 0.082 Uiso 1 1 calc R . .
H10C H 0.6657 0.3950 0.8217 0.082 Uiso 1 1 calc R . .
N11 N 0.1861(4) 0.87306(19) 0.2216(4) 0.0432(8) Uiso 1 1 d . . .
C11 C 0.7899(6) 0.4566(2) 1.0403(5) 0.0438(10) Uani 1 1 d . . .
C12 C 0.7587(6) 0.6010(2) 1.0928(5) 0.0557(13) Uani 1 1 d . . .
H12A H 0.8360 0.5586 1.1697 0.084 Uiso 1 1 calc R . .
H12B H 0.6754 0.6084 1.0637 0.084 Uiso 1 1 calc R . .
H12C H 0.8318 0.6456 1.1488 0.084 Uiso 1 1 calc R . .
C13 C 0.2595(6) 0.9426(2) 0.2822(6) 0.0568(12) Uani 1 1 d . . .
H13 H 0.3085 0.9623 0.3693 0.068 Uiso 1 1 calc R . .
C14 C 0.2653(7) 0.9860(3) 0.2212(7) 0.0631(13) Uani 1 1 d . . .
H14 H 0.3120 1.0348 0.2621 0.076 Uiso 1 1 calc R . .
C15 C 0.2009(7) 0.9555(3) 0.0999(6) 0.0604(13) Uani 1 1 d . . .
H15 H 0.2073 0.9830 0.0597 0.072 Uiso 1 1 calc R . .
N16 N 0.0259(4) 0.73656(18) 0.0955(4) 0.0422(8) Uiso 1 1 d . . .
C16 C 0.1255(6) 0.8834(3) 0.0351(6) 0.0548(12) Uani 1 1 d . . .
H16 H 0.0807 0.8623 -0.0484 0.066 Uiso 1 1 calc R . .
C17 C 0.1188(5) 0.8437(2) 0.0987(5) 0.0409(10) Uani 1 1 d . . .
C18 C 0.0410(5) 0.7659(2) 0.0373(5) 0.0430(10) Uani 1 1 d . . .
C19 C -0.0112(7) 0.7254(3) -0.0714(6) 0.0661(14) Uani 1 1 d . . .
H19 H 0.0016 0.7460 -0.1095 0.079 Uiso 1 1 calc R . .
C20 C -0.0822(7) 0.6544(3) -0.1228(7) 0.0808(17) Uani 1 1 d . . .
H20 H -0.1195 0.6266 -0.1974 0.097 Uiso 1 1 calc R . .
C21 C -0.0980(7) 0.6245(3) -0.0638(7) 0.0722(15) Uani 1 1 d . . .
H21 H -0.1452 0.5762 -0.0969 0.087 Uiso 1 1 calc R . .
C22 C -0.0427(6) 0.6671(3) 0.0454(6) 0.0574(12) Uani 1 1 d . . .
H22 H -0.0533 0.6470 0.0856 0.069 Uiso 1 1 calc R . .
HH6A H -0.3574 0.8096 -0.2224 0.062(15) Uiso 1 1 d R . .
H5B H -0.0945 0.8951 0.1643 0.067(15) Uiso 1 1 d R . .
H6B H -0.4843 0.8787 -0.3070 0.13(2) Uiso 1 1 d R . .

loop_
_atom_site_aniso_label
_atom_site_aniso_U_11
_atom_site_aniso_U_22
_atom_site_aniso_U_33
_atom_site_aniso_U_23
_atom_site_aniso_U_13
_atom_site_aniso_U_12
Cd1 0.04482(19) 0.03517(17) 0.03509(18) 0.00103(13) 0.03595(17) -0.00036(14)
O1 0.0442(18) 0.0516(18) 0.0447(17) 0.0101(14) 0.0392(17) 0.0033(14)
C1 0.050(3) 0.032(2) 0.041(2) -0.0058(18) 0.042(2) -0.007(2)
O2 0.0492(18) 0.0393(16) 0.0497(18) 0.0071(13) 0.0440(17) -0.0003(13)
C2 0.034(2) 0.035(2) 0.032(2) 0.0013(16) 0.029(2) -0.0020(17)
O3 0.0457(17) 0.0408(16) 0.0365(16) 0.0059(12) 0.0353(16) -0.0011(13)
C3 0.039(2) 0.038(2) 0.031(2) -0.0043(17) 0.031(2) -0.0049(18)
O4 0.040(2) 0.074(2) 0.048(2) 0.0209(17) 0.0332(19) 0.0022(16)
C4 0.039(2) 0.037(2) 0.037(2) 0.0028(17) 0.034(2) -0.0003(18)
O5 0.043(2) 0.053(2) 0.045(2) -0.0066(17) 0.037(2) -0.0040(16)
C5 0.034(2) 0.038(2) 0.034(2) 0.0041(18) 0.029(2) -0.0014(18)
O6 0.0470(19) 0.0487(19) 0.0443(18) -0.0043(15) 0.0373(18) -0.0090(15)
C6 0.037(2) 0.043(2) 0.029(2) -0.0052(18) 0.028(2) -0.0114(19)
C7 0.040(2) 0.033(2) 0.034(2) -0.0056(17) 0.033(2) -0.0082(18)
C8 0.060(3) 0.039(2) 0.047(3) -0.0050(19) 0.048(3) -0.004(2)
C9 0.072(3) 0.046(3) 0.053(3) 0.006(2) 0.057(3) 0.009(2)
C10 0.064(3) 0.050(3) 0.060(3) 0.008(2) 0.057(3) 0.010(2)
C11 0.045(3) 0.042(2) 0.038(2) 0.0019(19) 0.036(2) -0.001(2)
C12 0.060(3) 0.050(3) 0.040(3) -0.008(2) 0.043(3) -0.013(2)
C13 0.075(3) 0.048(3) 0.068(3) -0.004(2) 0.066(3) -0.008(2)
C14 0.082(4) 0.048(3) 0.085(4) 0.004(2) 0.078(4) -0.002(3)
C15 0.073(3) 0.066(3) 0.076(4) 0.020(3) 0.070(3) 0.013(3)
C16 0.056(3) 0.067(3) 0.047(3) 0.014(2) 0.047(3) 0.014(2)
C17 0.038(2) 0.050(3) 0.035(2) 0.0102(19) 0.033(2) 0.010(2)
C18 0.036(2) 0.052(3) 0.036(2) -0.0035(19) 0.032(2) 0.000(2)
C19 0.073(4) 0.080(4) 0.061(3) -0.019(3) 0.061(3) -0.014(3)
C20 0.081(4) 0.089(4) 0.080(4) -0.040(3) 0.073(4) -0.029(3)
C21 0.073(4) 0.068(3) 0.080(4) -0.028(3) 0.069(4) -0.024(3)
C22 0.056(3) 0.059(3) 0.059(3) -0.016(2) 0.052(3) -0.016(2)

loop_
_atom_type_symbol
_atom_type_description
_atom_type_scat_dispersion_real
_atom_type_scat_dispersion_imag
_atom_type_scat_source
C C 0.0033 0.0016 'International Tables Vol C Tables 4.2.6.8 and 6.1.1.4'
H H 0.0000 0.0000 'International Tables Vol C Tables 4.2.6.8 and 6.1.1.4'
N N 0.0061 0.0033 'International Tables Vol C Tables 4.2.6.8 and 6.1.1.4'
O O 0.0106 0.0060 'International Tables Vol C Tables 4.2.6.8 and 6.1.1.4'
Cd Cd -0.8075 1.2024 'International Tables Vol C Tables 4.2.6.8 and 6.1.1.4'

loop_
_geom_angle_atom_site_label_1
_geom_angle_atom_site_label_2
_geom_angle_atom_site_label_3
_geom_angle
_geom_angle_site_symmetry_1
_geom_angle_site_symmetry_3
_geom_angle_publ_flag
O5 Cd1 O3 88.27(11) . 2_656 ?
O5 Cd1 N11 103.93(13) . . ?
O3 Cd1 N11 90.24(11) 2_656 . ?
O5 Cd1 O2 150.23(12) . . ?
O3 Cd1 O2 87.65(9) 2_656 . ?
N11 Cd1 O2 105.56(11) . . ?
O5 Cd1 O1 97.13(12) . . ?
O3 Cd1 O1 105.43(10) 2_656 . ?
N11 Cd1 O1 154.12(11) . . ?
O2 Cd1 O1 55.89(10) . . ?
O5 Cd1 N16 95.75(12) . . ?
O3 Cd1 N16 160.76(11) 2_656 . ?
N11 Cd1 N16 70.53(12) . . ?
O2 Cd1 N16 97.73(10) . . ?
O1 Cd1 N16 92.77(11) . . ?
O5 Cd1 C1 124.15(14) . . ?
O3 Cd1 C1 97.31(10) 2_656 . ?
N11 Cd1 C1 131.40(12) . . ?
O2 Cd1 C1 27.96(11) . . ?
O1 Cd1 C1 27.93(11) . . ?
N16 Cd1 C1 95.95(11) . . ?
C1 O1 Cd1 90.9(2) . . ?
O1 C1 O2 122.2(4) . . ?
O1 C1 C2 119.7(4) . . ?
O2 C1 C2 118.1(4) . . ?
O1 C1 Cd1 61.1(2) . . ?
O2 C1 Cd1 61.0(2) . . ?
C2 C1 Cd1 178.9(4) . . ?
C1 O2 Cd1 91.0(2) . . ?
C7 C2 C3 122.2(3) . . ?
C7 C2 C1 118.7(3) . . ?
C3 C2 C1 119.1(3) . . ?
C11 O3 Cd1 127.7(3) . 2_646 ?
C2 C3 C4 118.9(3) . . ?
C2 C3 C9 119.7(3) . . ?
C4 C3 C9 121.4(3) . . ?
C5 C4 C3 119.2(4) . . ?
C5 C4 C10 120.4(3) . . ?
C3 C4 C10 120.3(3) . . ?
Cd1 O5 H5A 101(5) . . ?
Cd1 O5 H5B 104.6 . . ?
H5A O5 H5B 115.1 . . ?
C6 C5 C4 121.6(3) . . ?
C6 C5 C11 118.7(3) . . ?
C4 C5 C11 119.7(4) . . ?
HH6A O6 H6B 108.8 . . ?
C5 C6 C7 119.5(3) . . ?
C5 C6 C12 121.4(4) . . ?
C7 C6 C12 119.1(4) . . ?
C2 C7 C6 118.6(4) . . ?
C2 C7 C8 121.1(3) . . ?
C6 C7 C8 120.2(3) . . ?
C7 C8 H8A 109.5 . . ?
C7 C8 H8B 109.5 . . ?
H8A C8 H8B 109.5 . . ?
C7 C8 H8C 109.5 . . ?
H8A C8 H8C 109.5 . . ?
H8B C8 H8C 109.5 . . ?
C3 C9 H9A 109.5 . . ?
C3 C9 H9B 109.5 . . ?
H9A C9 H9B 109.5 . . ?
C3 C9 H9C 109.5 . . ?
H9A C9 H9C 109.5 . . ?
H9B C9 H9C 109.5 . . ?
C4 C10 H10A 109.5 . . ?
C4 C10 H10B 109.5 . . ?
H10A C10 H10B 109.5 . . ?
C4 C10 H10C 109.5 . . ?
H10A C10 H10C 109.5 . . ?
H10B C10 H10C 109.5 . . ?
C17 N11 C13 118.7(4) . . ?
C17 N11 Cd1 118.9(3) . . ?
C13 N11 Cd1 122.1(3) . . ?
O4 C11 O3 124.9(4) . . ?
O4 C11 C5 118.7(4) . . ?
O3 C11 C5 116.4(4) . . ?
C6 C12 H12A 109.5 . . ?
C6 C12 H12B 109.5 . . ?
H12A C12 H12B 109.5 . . ?
C6 C12 H12C 109.5 . . ?
H12A C12 H12C 109.5 . . ?
H12B C12 H12C 109.5 . . ?
N11 C13 C14 122.9(4) . . ?
N11 C13 H13 118.5 . . ?
C14 C13 H13 118.5 . . ?
C15 C14 C13 118.2(5) . . ?
C15 C14 H14 120.9 . . ?
C13 C14 H14 120.9 . . ?
C14 C15 C16 120.5(4) . . ?
C14 C15 H15 119.7 . . ?
C16 C15 H15 119.7 . . ?
C22 N16 C18 119.1(4) . . ?
C22 N16 Cd1 123.4(3) . . ?
C18 N16 Cd1 117.2(3) . . ?
C15 C16 C17 118.2(4) . . ?
C15 C16 H16 120.9 . . ?
C17 C16 H16 120.9 . . ?
N11 C17 C16 121.4(4) . . ?
N11 C17 C18 116.7(4) . . ?
C16 C17 C18 121.9(4) . . ?
N16 C18 C19 121.1(4) . . ?
N16 C18 C17 116.2(3) . . ?
C19 C18 C17 122.7(4) . . ?
C20 C19 C18 119.3(5) . . ?
C20 C19 H19 120.3 . . ?
C18 C19 H19 120.3 . . ?
C21 C20 C19 119.6(5) . . ?
C21 C20 H20 120.2 . . ?
C19 C20 H20 120.2 . . ?
C20 C21 C22 118.7(5) . . ?
C20 C21 H21 120.7 . . ?
C22 C21 H21 120.7 . . ?
N16 C22 C21 122.2(5) . . ?
N16 C22 H22 118.9 . . ?
C21 C22 H22 118.9 . . ?

loop_
_geom_bond_atom_site_label_1
_geom_bond_atom_site_label_2
_geom_bond_distance
_geom_bond_site_symmetry_2
_geom_bond_publ_flag
Cd1 O5 2.257(4) . ?
Cd1 O3 2.292(2) 2_656 ?
Cd1 N11 2.303(3) . ?
Cd1 O2 2.343(3) . ?
Cd1 O1 2.345(3) . ?
Cd1 N16 2.358(3) . ?
Cd1 C1 2.677(4) . ?
O1 C1 1.254(5) . ?
C1 O2 1.255(5) . ?
C1 C2 1.512(5) . ?
C2 C7 1.392(5) . ?
C2 C3 1.395(5) . ?
O3 C11 1.271(5) . ?
O3 Cd1 2.292(2) 2_646 ?
C3 C4 1.400(5) . ?
C3 C9 1.518(5) . ?
O4 C11 1.233(5) . ?
C4 C5 1.393(5) . ?
C4 C10 1.525(5) . ?
O5 H5A 0.72(5) . ?
O5 H5B 0.9316 . ?
C5 C6 1.393(5) . ?
C5 C11 1.516(5) . ?
O6 HH6A 0.9026 . ?
O6 H6B 1.0502 . ?
C6 C7 1.401(5) . ?
C6 C12 1.507(5) . ?
C7 C8 1.514(5) . ?
C8 H8A 0.9600 . ?
C8 H8B 0.9600 . ?
C8 H8C 0.9600 . ?
C9 H9A 0.9600 . ?
C9 H9B 0.9600 . ?
C9 H9C 0.9600 . ?
C10 H10A 0.9600 . ?
C10 H10B 0.9600 . ?
C10 H10C 0.9600 . ?
N11 C17 1.341(5) . ?
N11 C13 1.343(5) . ?
C12 H12A 0.9600 . ?
C12 H12B 0.9600 . ?
C12 H12C 0.9600 . ?
C13 C14 1.377(6) . ?
C13 H13 0.9300 . ?
C14 C15 1.355(6) . ?
C14 H14 0.9300 . ?
C15 C16 1.390(6) . ?
C15 H15 0.9300 . ?
N16 C22 1.335(5) . ?
N16 C18 1.342(5) . ?
C16 C17 1.391(6) . ?
C16 H16 0.9300 . ?
C17 C18 1.493(6) . ?
C18 C19 1.377(6) . ?
C19 C20 1.370(7) . ?
C19 H19 0.9300 . ?
C20 C21 1.367(7) . ?
C20 H20 0.9300 . ?
C21 C22 1.374(6) . ?
C21 H21 0.9300 . ?
C22 H22 0.9300 . ?

loop_
_geom_torsion_atom_site_label_1
_geom_torsion_atom_site_label_2
_geom_torsion_atom_site_label_3
_geom_torsion_atom_site_label_4
_geom_torsion
_geom_torsion_site_symmetry_1
_geom_torsion_site_symmetry_2
_geom_torsion_site_symmetry_3
_geom_torsion_site_symmetry_4
_geom_torsion_publ_flag
O5 Cd1 O1 C1 -166.4(2) . . . . ?
O3 Cd1 O1 C1 -76.2(2) 2_656 . . . ?
N11 Cd1 O1 C1 49.2(4) . . . . ?
O2 Cd1 O1 C1 0.0(2) . . . . ?
N16 Cd1 O1 C1 97.5(2) . . . . ?
Cd1 O1 C1 O2 0.0(4) . . . . ?
Cd1 O1 C1 C2 179.1(3) . . . . ?
O5 Cd1 C1 O1 16.4(3) . . . . ?
O3 Cd1 C1 O1 109.3(2) 2_656 . . . ?
N11 Cd1 C1 O1 -153.9(2) . . . . ?
O2 Cd1 C1 O1 -180.0(4) . . . . ?
N16 Cd1 C1 O1 -84.7(2) . . . . ?
O5 Cd1 C1 O2 -163.6(2) . . . . ?
O3 Cd1 C1 O2 -70.7(2) 2_656 . . . ?
N11 Cd1 C1 O2 26.1(3) . . . . ?
O1 Cd1 C1 O2 180.0(4) . . . . ?
N16 Cd1 C1 O2 95.3(2) . . . . ?
O1 C1 O2 Cd1 0.0(4) . . . . ?
C2 C1 O2 Cd1 -179.1(3) . . . . ?
O5 Cd1 O2 C1 28.1(3) . . . . ?
O3 Cd1 O2 C1 110.4(2) 2_656 . . . ?
N11 Cd1 O2 C1 -160.0(2) . . . . ?
O1 Cd1 O2 C1 0.0(2) . . . . ?
N16 Cd1 O2 C1 -88.1(2) . . . . ?
O1 C1 C2 C7 -90.4(5) . . . . ?
O2 C1 C2 C7 88.8(5) . . . . ?
Cd1 C1 C2 C7 47(15) . . . . ?
O1 C1 C2 C3 92.1(5) . . . . ?
O2 C1 C2 C3 -88.7(5) . . . . ?
Cd1 C1 C2 C3 -131(15) . . . . ?
C7 C2 C3 C4 -0.4(6) . . . . ?
C1 C2 C3 C4 177.1(4) . . . . ?
C7 C2 C3 C9 -179.1(4) . . . . ?
C1 C2 C3 C9 -1.7(6) . . . . ?
C2 C3 C4 C5 -1.0(6) . . . . ?
C9 C3 C4 C5 177.7(4) . . . . ?
C2 C3 C4 C10 -178.5(4) . . . . ?
C9 C3 C4 C10 0.2(6) . . . . ?
C3 C4 C5 C6 0.8(6) . . . . ?
C10 C4 C5 C6 178.3(4) . . . . ?
C3 C4 C5 C11 -177.5(4) . . . . ?
C10 C4 C5 C11 0.0(6) . . . . ?
C4 C5 C6 C7 0.8(6) . . . . ?
C11 C5 C6 C7 179.1(4) . . . . ?
C4 C5 C6 C12 -179.4(4) . . . . ?
C11 C5 C6 C12 -1.0(6) . . . . ?
C3 C2 C7 C6 2.0(6) . . . . ?
C1 C2 C7 C6 -175.5(4) . . . . ?
C3 C2 C7 C8 -178.6(4) . . . . ?
C1 C2 C7 C8 4.0(6) . . . . ?
C5 C6 C7 C2 -2.1(6) . . . . ?
C12 C6 C7 C2 178.0(4) . . . . ?
C5 C6 C7 C8 178.4(4) . . . . ?
C12 C6 C7 C8 -1.4(6) . . . . ?
O5 Cd1 N11 C17 -88.7(3) . . . . ?
O3 Cd1 N11 C17 -177.0(3) 2_656 . . . ?
O2 Cd1 N11 C17 95.4(3) . . . . ?
O1 Cd1 N11 C17 54.8(4) . . . . ?
N16 Cd1 N11 C17 2.5(3) . . . . ?
C1 Cd1 N11 C17 83.0(3) . . . . ?
O5 Cd1 N11 C13 85.6(3) . . . . ?
O3 Cd1 N11 C13 -2.7(3) 2_656 . . . ?
O2 Cd1 N11 C13 -90.3(3) . . . . ?
O1 Cd1 N11 C13 -130.8(3) . . . . ?
N16 Cd1 N11 C13 176.9(4) . . . . ?
C1 Cd1 N11 C13 -102.6(3) . . . . ?
Cd1 O3 C11 O4 4.8(7) 2_646 . . . ?
Cd1 O3 C11 C5 -174.3(2) 2_646 . . . ?
C6 C5 C11 O4 -77.0(6) . . . . ?
C4 C5 C11 O4 101.3(5) . . . . ?
C6 C5 C11 O3 102.1(5) . . . . ?
C4 C5 C11 O3 -79.6(5) . . . . ?
C17 N11 C13 C14 1.5(7) . . . . ?
Cd1 N11 C13 C14 -172.9(4) . . . . ?
N11 C13 C14 C15 -2.9(8) . . . . ?
C13 C14 C15 C16 2.2(8) . . . . ?
O5 Cd1 N16 C22 -81.2(3) . . . . ?
O3 Cd1 N16 C22 177.5(3) 2_656 . . . ?
N11 Cd1 N16 C22 176.0(4) . . . . ?
O2 Cd1 N16 C22 72.2(3) . . . . ?
O1 Cd1 N16 C22 16.3(3) . . . . ?
C1 Cd1 N16 C22 44.1(3) . . . . ?
O5 Cd1 N16 C18 104.7(3) . . . . ?
O3 Cd1 N16 C18 3.3(5) 2_656 . . . ?
N11 Cd1 N16 C18 1.9(3) . . . . ?
O2 Cd1 N16 C18 -101.9(3) . . . . ?
O1 Cd1 N16 C18 -157.9(3) . . . . ?
C1 Cd1 N16 C18 -130.0(3) . . . . ?
C14 C15 C16 C17 -0.2(7) . . . . ?
C13 N11 C17 C16 0.7(6) . . . . ?
Cd1 N11 C17 C16 175.3(3) . . . . ?
C13 N11 C17 C18 179.2(4) . . . . ?
Cd1 N11 C17 C18 -6.2(5) . . . . ?
C15 C16 C17 N11 -1.3(7) . . . . ?
C15 C16 C17 C18 -179.7(4) . . . . ?
C22 N16 C18 C19 -0.6(6) . . . . ?
Cd1 N16 C18 C19 173.8(3) . . . . ?
C22 N16 C18 C17 -180.0(4) . . . . ?
Cd1 N16 C18 C17 -5.6(4) . . . . ?
N11 C17 C18 N16 7.8(5) . . . . ?
C16 C17 C18 N16 -173.7(4) . . . . ?
N11 C17 C18 C19 -171.5(4) . . . . ?
C16 C17 C18 C19 7.0(6) . . . . ?
N16 C18 C19 C20 1.0(7) . . . . ?
C17 C18 C19 C20 -179.7(4) . . . . ?
C18 C19 C20 C21 -0.8(8) . . . . ?
C19 C20 C21 C22 0.4(9) . . . . ?
C18 N16 C22 C21 0.2(7) . . . . ?
Cd1 N16 C22 C21 -173.8(4) . . . . ?
C20 C21 C22 N16 -0.1(8) . . . . ?
